data_4001004
loop_
_publ_author_name
'Mizoguchi, Hiroshi'
'Zakharov, L. N.'
'Marshall, W. J.'
'Sleight, A. W.'
'Subramanian, M. A.'

_publ_section_title
;
 AA&#x2032;2Rh6O12: A New Family of Rhodium Oxides Exhibiting High
 Thermopower Coupled with High Electrical Conductivity
;
_journal_issue 6
_journal_name_full 'Chemistry of Materials'
_journal_page_first 994
_journal_paper_doi 10.1021/cm803345s
_journal_volume 21
_journal_year 2009
_chemical_formula_sum 'Li2 O12 Pb0.76 Rh6'
_chemical_formula_weight 980.81
_chemical_name_systematic
;
 ?
;
_space_group_IT_number 176
_symmetry_cell_setting hexagonal
_symmetry_space_group_name_Hall '-P 6c'
_symmetry_space_group_name_H-M 'P 63/m'
_atom_sites_solution_primary direct
_atom_sites_solution_secondary difmap
_audit_creation_method SHELXL-97
_cell_angle_alpha 90.00
_cell_angle_beta 90.00
_cell_angle_gamma 120.00
_cell_formula_units_Z 1
_cell_length_a 9.129(4)
_cell_length_b 9.129(4)
_cell_length_c 2.985(3)
_cell_measurement_temperature 173(2)
_cell_volume 215.4(3)
_computing_cell_refinement 'Bruker XSCANS'
_computing_data_collection 'Bruker XSCANS'
_computing_data_reduction 'Bruker SAINT'
_computing_molecular_graphics 'Bruker SHELXTL'
_computing_publication_material 'Bruker SHELXTL'
_computing_structure_refinement 'Bruker SHELXTL'
_computing_structure_solution 'Bruker SHELXTL'
_diffrn_ambient_temperature 173(2)
_diffrn_measured_fraction_theta_full 0.986
_diffrn_measured_fraction_theta_max 0.986
_diffrn_measurement_device_type 'Bruker Smart Apex CCD'
_diffrn_measurement_method '\w scans'
_diffrn_radiation_monochromator graphite
_diffrn_radiation_source 'fine-focus sealed tube'
_diffrn_radiation_type MoK\a
_diffrn_radiation_wavelength 0.71073
_diffrn_reflns_av_R_equivalents 0.0523
_diffrn_reflns_av_sigmaI/netI 0.0227
_diffrn_reflns_limit_h_max 11
_diffrn_reflns_limit_h_min -12
_diffrn_reflns_limit_k_max 12
_diffrn_reflns_limit_k_min -12
_diffrn_reflns_limit_l_max 3
_diffrn_reflns_limit_l_min -3
_diffrn_reflns_number 2686
_diffrn_reflns_theta_full 28.42
_diffrn_reflns_theta_max 28.42
_diffrn_reflns_theta_min 2.58
_exptl_absorpt_coefficient_mu 26.081
_exptl_absorpt_correction_T_max 0.680
_exptl_absorpt_correction_T_min 0.170
_exptl_absorpt_correction_type multi-scan
_exptl_absorpt_process_details SADABS
_exptl_crystal_colour black
_exptl_crystal_density_diffrn 7.561
_exptl_crystal_density_method 'not measured'
_exptl_crystal_description needle
_exptl_crystal_F_000 434
_exptl_crystal_size_max 0.060
_exptl_crystal_size_mid 0.010
_exptl_crystal_size_min 0.010
_refine_diff_density_max 0.807
_refine_diff_density_min -1.028
_refine_diff_density_rms 0.245
_refine_ls_extinction_method none
_refine_ls_goodness_of_fit_ref 1.111
_refine_ls_matrix_type full
_refine_ls_number_parameters 27
_refine_ls_number_reflns 214
_refine_ls_number_restraints 0
_refine_ls_restrained_S_all 1.111
_refine_ls_R_factor_all 0.0255
_refine_ls_R_factor_gt 0.0197
_refine_ls_shift/su_max 0.004
_refine_ls_shift/su_mean 0.001
_refine_ls_structure_factor_coef Fsqd
_refine_ls_weighting_details 'calc w=1/[\s^2^(Fo^2^)+(0.0193P)^2^+0.1136P] where P=(Fo^2^+2Fc^2^)/3'
_refine_ls_weighting_scheme calc
_refine_ls_wR_factor_gt 0.0396
_refine_ls_wR_factor_ref 0.0413
_reflns_number_gt 189
_reflns_number_total 214
_reflns_threshold_expression >2sigma(I)
_cod_data_source_file cm803345s_si_001.cif
_cod_data_source_block mas499
_cod_depositor_comments
;
The following automatic conversions were performed:

'_symmetry_cell_setting' value 'Hexagonal' changed to 'hexagonal'
according to /home/saulius/struct/CIF-dictionaries/cif_core.dic
dictionary named 'cif_core.dic' version 2.4.2 from 2011-04-26.

Automatic conversion script
Id: cif_fix_values 1715 2011-07-08 13:25:40Z adriana 
;
_cod_original_cell_volume 215.5(2)
_cod_original_sg_symbol_H-M P6(3)/m
_cod_database_code 4001004

loop_
_symmetry_equiv_pos_as_xyz
'x, y, z'
'-y, x-y, z'
'-x+y, -x, z'
'-x, -y, z+1/2'
'y, -x+y, z+1/2'
'x-y, x, z+1/2'
'-x, -y, -z'
'y, -x+y, -z'
'x-y, x, -z'
'x, y, -z-1/2'
'-y, x-y, -z-1/2'
'-x+y, -x, -z-1/2'

loop_
_atom_site_label
_atom_site_type_symbol
_atom_site_fract_x
_atom_site_fract_y
_atom_site_fract_z
_atom_site_U_iso_or_equiv
_atom_site_adp_type
_atom_site_occupancy
_atom_site_symmetry_multiplicity
_atom_site_calc_flag
_atom_site_refinement_flags
Rh1 Rh 0.02114(6) 0.36303(6) 0.2500 0.00522(17) Uani 1 2 d S
Pb1 Pb 0.0000 0.0000 0.364(8) 0.024(8) Uiso 0.08(3) 3 d SP
Pb1' Pb 0.0000 0.0000 -0.127(4) 0.001(4) Uiso 0.11(3) 3 d SP
O1 O 0.1957(5) 0.2903(5) 0.2500 0.0087(9) Uani 1 2 d S
O2 O -0.1327(6) 0.4649(5) 0.2500 0.0070(9) Uani 1 2 d S
Li1 Li -0.3333 0.3333 -0.2500 0.019(5) Uani 1 6 d S

loop_
_atom_site_aniso_label
_atom_site_aniso_U_11
_atom_site_aniso_U_22
_atom_site_aniso_U_33
_atom_site_aniso_U_23
_atom_site_aniso_U_13
_atom_site_aniso_U_12
Rh1 0.0057(3) 0.0054(3) 0.0046(3) 0.000 0.000 0.0028(2)
O1 0.005(2) 0.009(2) 0.011(3) 0.000 0.000 0.0027(18)
O2 0.008(2) 0.010(2) 0.004(2) 0.000 0.000 0.0053(18)
Li1 0.006(6) 0.006(6) 0.044(16) 0.000 0.000 0.003(3)

loop_
_atom_type_symbol
_atom_type_description
_atom_type_scat_dispersion_real
_atom_type_scat_dispersion_imag
_atom_type_scat_source
Pb Pb -3.3944 10.1111 'International Tables Vol C Tables 4.2.6.8 and 6.1.1.4'
O O 0.0106 0.0060 'International Tables Vol C Tables 4.2.6.8 and 6.1.1.4'
Rh Rh -1.1178 0.9187 'International Tables Vol C Tables 4.2.6.8 and 6.1.1.4'
Li Li -0.0003 0.0001 'International Tables Vol C Tables 4.2.6.8 and 6.1.1.4'

loop_
_geom_angle_atom_site_label_1
_geom_angle_atom_site_label_2
_geom_angle_atom_site_label_3
_geom_angle
_geom_angle_site_symmetry_1
_geom_angle_site_symmetry_3
O1 Rh1 O1 87.22(19) . 9
O1 Rh1 O1 87.22(19) . 9_556
O1 Rh1 O1 95.52(18) 9 9_556
O1 Rh1 O2 94.68(15) . 7_566
O1 Rh1 O2 178.06(16) 9 7_566
O1 Rh1 O2 84.97(13) 9_556 7_566
O1 Rh1 O2 94.68(15) . 7_565
O1 Rh1 O2 84.97(13) 9 7_565
O1 Rh1 O2 178.06(16) 9_556 7_565
O2 Rh1 O2 94.49(18) 7_566 7_565
O1 Rh1 O2 173.31(17) . .
O1 Rh1 O2 97.25(14) 9 .
O1 Rh1 O2 97.25(14) 9_556 .
O2 Rh1 O2 80.82(16) 7_566 .
O2 Rh1 O2 80.82(16) 7_565 .
O1 Rh1 Li1 75.25(12) . 7_565
O1 Rh1 Li1 129.50(9) 9 7_565
O1 Rh1 Li1 129.50(9) 9_556 7_565
O2 Rh1 Li1 50.88(10) 7_566 7_565
O2 Rh1 Li1 50.88(10) 7_565 7_565
O2 Rh1 Li1 98.06(12) . 7_565
O1 Rh1 Rh1 90.0 . 1_556
O1 Rh1 Rh1 137.76(9) 9 1_556
O1 Rh1 Rh1 42.24(9) 9_556 1_556
O2 Rh1 Rh1 42.75(9) 7_566 1_556
O2 Rh1 Rh1 137.24(9) 7_565 1_556
O2 Rh1 Rh1 90.0 . 1_556
Li1 Rh1 Rh1 90.0 7_565 1_556
O1 Rh1 Rh1 90.0 . 1_554
O1 Rh1 Rh1 42.24(9) 9 1_554
O1 Rh1 Rh1 137.76(9) 9_556 1_554
O2 Rh1 Rh1 137.24(9) 7_566 1_554
O2 Rh1 Rh1 42.75(9) 7_565 1_554
O2 Rh1 Rh1 90.000(1) . 1_554
Li1 Rh1 Rh1 90.0 7_565 1_554
Rh1 Rh1 Rh1 180.0 1_556 1_554
O1 Rh1 Rh1 134.93(9) . 7_566
O1 Rh1 Rh1 137.63(12) 9 7_566
O1 Rh1 Rh1 91.45(11) 9_556 7_566
O2 Rh1 Rh1 40.45(12) 7_566 7_566
O2 Rh1 Rh1 86.94(11) 7_565 7_566
O2 Rh1 Rh1 40.37(8) . 7_566
Li1 Rh1 Rh1 71.226(17) 7_565 7_566
Rh1 Rh1 Rh1 61.20(3) 1_556 7_566
Rh1 Rh1 Rh1 118.80(3) 1_554 7_566
O1 Rh1 Rh1 134.93(9) . 7_565
O1 Rh1 Rh1 91.45(11) 9 7_565
O1 Rh1 Rh1 137.63(12) 9_556 7_565
O2 Rh1 Rh1 86.94(11) 7_566 7_565
O2 Rh1 Rh1 40.45(12) 7_565 7_565
O2 Rh1 Rh1 40.37(8) . 7_565
Li1 Rh1 Rh1 71.226(17) 7_565 7_565
Rh1 Rh1 Rh1 118.80(3) 1_556 7_565
Rh1 Rh1 Rh1 61.20(3) 1_554 7_565
Rh1 Rh1 Rh1 57.61(5) 7_566 7_565
O1 Rh1 Pb1 46.65(12) . .
O1 Rh1 Pb1 64.0(4) 9 .
O1 Rh1 Pb1 53.6(4) 9_556 .
O2 Rh1 Pb1 117.6(4) 7_566 .
O2 Rh1 Pb1 128.2(4) 7_565 .
O2 Rh1 Pb1 139.96(13) . .
Li1 Rh1 Pb1 121.40(3) 7_565 .
Rh1 Rh1 Pb1 84.0(4) 1_556 .
Rh1 Rh1 Pb1 96.0(4) 1_554 .
Rh1 Rh1 Pb1 143.9(4) 7_566 .
Rh1 Rh1 Pb1 155.3(4) 7_565 .
Rh1 O1 Rh1 123.81(12) . 8_556
Rh1 O1 Rh1 123.81(12) . 8
Rh1 O1 Rh1 95.51(18) 8_556 8
Rh1 O1 Pb1 95.21(16) . 10_556
Rh1 O1 Pb1 115.3(4) 8_556 10_556
Rh1 O1 Pb1 102.4(5) 8 10_556
Rh1 O1 Pb1 95.21(16) . .
Rh1 O1 Pb1 102.4(5) 8_556 .
Rh1 O1 Pb1 115.3(4) 8 .
Rh1 O1 Pb1' 95.21(16) . 7
Rh1 O1 Pb1' 115.8(3) 8_556 7
Rh1 O1 Pb1' 101.9(3) 8 7
Rh1 O1 Pb1' 95.21(16) . 4
Rh1 O1 Pb1' 101.9(3) 8_556 4
Rh1 O1 Pb1' 115.8(3) 8 4
Rh1 O1 Pb1' 94.75(14) . 10_556
Rh1 O1 Pb1' 88.4(2) 8_556 10_556
Rh1 O1 Pb1' 127.8(2) 8 10_556
Rh1 O1 Pb1' 94.75(14) . .
Rh1 O1 Pb1' 127.8(2) 8_556 .
Rh1 O1 Pb1' 88.4(2) 8 .
Pb1' O1 Pb1' 51.4(5) 10_556 .
Rh1 O1 Pb1 94.73(14) . 4_554
Rh1 O1 Pb1 128.2(4) 8_556 4_554
Rh1 O1 Pb1 87.9(4) 8 4_554
Pb1' O1 Pb1 51.9(3) 10_556 4_554
Rh1 O1 Pb1 94.73(14) . 7_556
Rh1 O1 Pb1 87.9(4) 8_556 7_556
Rh1 O1 Pb1 128.2(4) 8 7_556
Pb1' O1 Pb1 51.9(3) . 7_556
Pb1 O1 Pb1 52.4(9) 4_554 7_556
Rh1 O2 Rh1 94.49(18) 7_566 7_565
Rh1 O2 Rh1 99.17(16) 7_566 .
Rh1 O2 Rh1 99.17(16) 7_565 .
Rh1 O2 Li1 83.24(8) 7_566 1_556
Rh1 O2 Li1 151.7(2) 7_565 1_556
Rh1 O2 Li1 109.09(15) . 1_556
Rh1 O2 Li1 151.7(2) 7_566 .
Rh1 O2 Li1 83.24(8) 7_565 .
Rh1 O2 Li1 109.09(15) . .
Li1 O2 Li1 85.60(16) 1_556 .
O2 Li1 O2 85.60(16) 2_564 2_565
O2 Li1 O2 136.95(6) 2_564 .
O2 Li1 O2 78.90(13) 2_565 .
O2 Li1 O2 78.90(13) 2_564 3_454
O2 Li1 O2 136.96(6) 2_565 3_454
O2 Li1 O2 136.96(6) . 3_454
O2 Li1 O2 136.96(6) 2_564 3_455
O2 Li1 O2 78.90(13) 2_565 3_455
O2 Li1 O2 78.90(13) . 3_455
O2 Li1 O2 85.60(16) 3_454 3_455
O2 Li1 O2 78.90(13) 2_564 1_554
O2 Li1 O2 136.96(6) 2_565 1_554
O2 Li1 O2 85.60(16) . 1_554
O2 Li1 O2 78.90(13) 3_454 1_554
O2 Li1 O2 136.95(6) 3_455 1_554
O2 Li1 Rh1 45.88(9) 2_564 8_455
O2 Li1 Rh1 45.88(9) 2_565 8_455
O2 Li1 Rh1 123.28(10) . 8_455
O2 Li1 Rh1 98.48(11) 3_454 8_455
O2 Li1 Rh1 98.48(11) 3_455 8_455
O2 Li1 Rh1 123.28(10) 1_554 8_455
O2 Li1 Rh1 123.28(10) 2_564 9
O2 Li1 Rh1 123.28(10) 2_565 9
O2 Li1 Rh1 98.48(11) . 9
O2 Li1 Rh1 45.88(9) 3_454 9
O2 Li1 Rh1 45.88(9) 3_455 9
O2 Li1 Rh1 98.47(11) 1_554 9
Rh1 Li1 Rh1 120.0 8_455 9
O2 Li1 Rh1 98.48(11) 2_564 7_565
O2 Li1 Rh1 98.48(11) 2_565 7_565
O2 Li1 Rh1 45.88(9) . 7_565
O2 Li1 Rh1 123.28(10) 3_454 7_565
O2 Li1 Rh1 123.28(10) 3_455 7_565
O2 Li1 Rh1 45.88(9) 1_554 7_565
Rh1 Li1 Rh1 120.0 8_455 7_565
Rh1 Li1 Rh1 120.0 9 7_565
O2 Li1 Li1 132.80(8) 2_564 1_556
O2 Li1 Li1 47.20(8) 2_565 1_556
O2 Li1 Li1 47.20(8) . 1_556
O2 Li1 Li1 132.80(8) 3_454 1_556
O2 Li1 Li1 47.20(8) 3_455 1_556
O2 Li1 Li1 132.80(8) 1_554 1_556
Rh1 Li1 Li1 90.0 8_455 1_556
Rh1 Li1 Li1 90.000(1) 9 1_556
Rh1 Li1 Li1 90.0 7_565 1_556
O2 Li1 Li1 47.20(8) 2_564 1_554
O2 Li1 Li1 132.80(8) 2_565 1_554
O2 Li1 Li1 132.80(8) . 1_554
O2 Li1 Li1 47.20(8) 3_454 1_554
O2 Li1 Li1 132.80(8) 3_455 1_554
O2 Li1 Li1 47.20(8) 1_554 1_554
Rh1 Li1 Li1 90.000(1) 8_455 1_554
Rh1 Li1 Li1 90.0 9 1_554
Rh1 Li1 Li1 90.000(1) 7_565 1_554
Li1 Li1 Li1 180.0 1_556 1_554

loop_
_geom_bond_atom_site_label_1
_geom_bond_atom_site_label_2
_geom_bond_distance
_geom_bond_site_symmetry_2
Rh1 O1 2.009(4) .
Rh1 O1 2.016(3) 9
Rh1 O1 2.016(3) 9_556
Rh1 O2 2.033(3) 7_566
Rh1 O2 2.033(3) 7_565
Rh1 O2 2.036(4) .
Rh1 Li1 2.8119(14) 7_565
Rh1 Rh1 2.985(3) 1_556
Rh1 Rh1 2.985(3) 1_554
Rh1 Rh1 3.0978(15) 7_566
Rh1 Rh1 3.0978(15) 7_565
Rh1 Pb1 3.240(3) .
Pb1 Pb1' 0.03(3) 4
Pb1 Pb1 0.68(5) 10_556
Pb1 Pb1' 0.705(14) 7
Pb1 Pb1' 0.787(14) 10_556
Pb1 Pb1 0.81(5) 7_556
Pb1 Pb1' 1.47(3) .
Pb1 Pb1 1.4925(14) 4_554
Pb1 Pb1 1.4926(14) 4
Pb1 Pb1' 1.52(3) 1_556
Pb1 Pb1 2.17(5) 7
Pb1 Pb1' 2.198(15) 10
Pb1 Pb1' 2.280(15) 7_556
Pb1' Pb1 0.03(3) 4_554
Pb1' Pb1 0.705(14) 7
Pb1' Pb1' 0.73(2) 10
Pb1' Pb1' 0.76(2) 7
Pb1' Pb1 0.787(14) 10_556
Pb1' Pb1' 1.4925(14) 4
Pb1' Pb1' 1.4926(14) 4_554
Pb1' Pb1 1.52(3) 1_554
Pb1' Pb1 2.198(15) 10
Pb1' Pb1' 2.22(2) 7_554
Pb1' Pb1' 2.25(2) 10_556
O1 Rh1 2.016(3) 8_556
O1 Rh1 2.016(3) 8
O1 Pb1 2.366(6) 10_556
O1 Pb1' 2.370(4) 7
O1 Pb1' 2.370(4) 4
O1 Pb1' 2.598(7) 10_556
O1 Pb1 2.610(11) 4_554
O1 Pb1 2.610(11) 7_556
O2 Rh1 2.033(3) 7_566
O2 Rh1 2.033(3) 7_565
O2 Li1 2.197(3) 1_556
O2 Li1 2.197(3) .
Li1 O2 2.197(3) 2_564
Li1 O2 2.197(3) 2_565
Li1 O2 2.197(3) 3_454
Li1 O2 2.197(3) 3_455
Li1 O2 2.197(3) 1_554
Li1 Rh1 2.8118(14) 8_455
Li1 Rh1 2.8119(14) 9
Li1 Rh1 2.8119(14) 7_565
Li1 Li1 2.985(3) 1_556
Li1 Li1 2.985(3) 1_554

loop_
_geom_torsion_atom_site_label_1
_geom_torsion_atom_site_label_2
_geom_torsion_atom_site_label_3
_geom_torsion_atom_site_label_4
_geom_torsion
_geom_torsion_site_symmetry_1
_geom_torsion_site_symmetry_4
O1 Rh1 O1 Rh1 -164.83(17) 9 8_556
O1 Rh1 O1 Rh1 -69.2(3) 9_556 8_556
O2 Rh1 O1 Rh1 15.5(2) 7_566 8_556
O2 Rh1 O1 Rh1 110.5(2) 7_565 8_556
Rh1 Rh1 O1 Rh1 -27.0(2) 1_556 8_556
Rh1 Rh1 O1 Rh1 153.0(2) 1_554 8_556
Rh1 Rh1 O1 Rh1 20.1(3) 7_566 8_556
Rh1 Rh1 O1 Rh1 105.88(13) 7_565 8_556
Pb1 Rh1 O1 Rh1 -108.7(6) . 8_556
O1 Rh1 O1 Rh1 69.2(3) 9 8
O1 Rh1 O1 Rh1 164.83(17) 9_556 8
O2 Rh1 O1 Rh1 -110.5(2) 7_566 8
O2 Rh1 O1 Rh1 -15.5(2) 7_565 8
Li1 Rh1 O1 Rh1 -63.0(2) 7_565 8
Rh1 Rh1 O1 Rh1 -153.0(2) 1_556 8
Rh1 Rh1 O1 Rh1 27.0(2) 1_554 8
Rh1 Rh1 O1 Rh1 -105.88(13) 7_566 8
Rh1 Rh1 O1 Rh1 -20.1(3) 7_565 8
Pb1 Rh1 O1 Rh1 125.3(6) . 8
O1 Rh1 O1 Pb1 -39.5(6) 9 10_556
O1 Rh1 O1 Pb1 56.1(6) 9_556 10_556
O2 Rh1 O1 Pb1 140.8(6) 7_566 10_556
O2 Rh1 O1 Pb1 -124.3(6) 7_565 10_556
Li1 Rh1 O1 Pb1 -171.7(6) 7_565 10_556
Rh1 Rh1 O1 Pb1 98.3(6) 1_556 10_556
Rh1 Rh1 O1 Pb1 -81.7(6) 1_554 10_556
Rh1 Rh1 O1 Pb1 145.4(6) 7_566 10_556
Rh1 Rh1 O1 Pb1 -128.8(6) 7_565 10_556
Pb1 Rh1 O1 Pb1 16.6(11) . 10_556
O1 Rh1 O1 Pb1 -56.1(6) 9 .
O1 Rh1 O1 Pb1 39.5(6) 9_556 .
O2 Rh1 O1 Pb1 124.3(6) 7_566 .
O2 Rh1 O1 Pb1 -140.8(6) 7_565 .
Li1 Rh1 O1 Pb1 171.7(6) 7_565 .
Rh1 Rh1 O1 Pb1 81.7(6) 1_556 .
Rh1 Rh1 O1 Pb1 -98.3(6) 1_554 .
Rh1 Rh1 O1 Pb1 128.8(6) 7_566 .
Rh1 Rh1 O1 Pb1 -145.4(6) 7_565 .
O1 Rh1 O1 Pb1' -38.9(3) 9 7
O1 Rh1 O1 Pb1' 56.8(3) 9_556 7
O2 Rh1 O1 Pb1' 141.5(3) 7_566 7
O2 Rh1 O1 Pb1' -123.6(3) 7_565 7
Li1 Rh1 O1 Pb1' -171.1(3) 7_565 7
Rh1 Rh1 O1 Pb1' 98.9(3) 1_556 7
Rh1 Rh1 O1 Pb1' -81.1(3) 1_554 7
Rh1 Rh1 O1 Pb1' 146.0(3) 7_566 7
Rh1 Rh1 O1 Pb1' -128.2(3) 7_565 7
Pb1 Rh1 O1 Pb1' 17.2(3) . 7
O1 Rh1 O1 Pb1' -56.8(3) 9 4
O1 Rh1 O1 Pb1' 38.9(3) 9_556 4
O2 Rh1 O1 Pb1' 123.6(3) 7_566 4
O2 Rh1 O1 Pb1' -141.5(3) 7_565 4
Li1 Rh1 O1 Pb1' 171.1(3) 7_565 4
Rh1 Rh1 O1 Pb1' 81.1(3) 1_556 4
Rh1 Rh1 O1 Pb1' -98.9(3) 1_554 4
Rh1 Rh1 O1 Pb1' 128.2(3) 7_566 4
Rh1 Rh1 O1 Pb1' -146.0(3) 7_565 4
Pb1 Rh1 O1 Pb1' -0.6(8) . 4
O1 Rh1 O1 Pb1' -73.6(3) 9 10_556
O1 Rh1 O1 Pb1' 22.0(3) 9_556 10_556
O2 Rh1 O1 Pb1' 106.8(3) 7_566 10_556
O2 Rh1 O1 Pb1' -158.3(2) 7_565 10_556
Li1 Rh1 O1 Pb1' 154.2(2) 7_565 10_556
Rh1 Rh1 O1 Pb1' 64.2(2) 1_556 10_556
Rh1 Rh1 O1 Pb1' -115.8(2) 1_554 10_556
Rh1 Rh1 O1 Pb1' 111.3(3) 7_566 10_556
Rh1 Rh1 O1 Pb1' -162.9(2) 7_565 10_556
Pb1 Rh1 O1 Pb1' -17.5(4) . 10_556
O1 Rh1 O1 Pb1' -22.0(3) 9 .
O1 Rh1 O1 Pb1' 73.6(3) 9_556 .
O2 Rh1 O1 Pb1' 158.3(2) 7_566 .
O2 Rh1 O1 Pb1' -106.8(3) 7_565 .
Li1 Rh1 O1 Pb1' -154.2(2) 7_565 .
Rh1 Rh1 O1 Pb1' 115.8(2) 1_556 .
Rh1 Rh1 O1 Pb1' -64.2(2) 1_554 .
Rh1 Rh1 O1 Pb1' 162.9(2) 7_566 .
Rh1 Rh1 O1 Pb1' -111.3(3) 7_565 .
Pb1 Rh1 O1 Pb1' 34.1(8) . .
O1 Rh1 O1 Pb1 -21.5(5) 9 4_554
O1 Rh1 O1 Pb1 74.1(5) 9_556 4_554
O2 Rh1 O1 Pb1 158.9(5) 7_566 4_554
O2 Rh1 O1 Pb1 -106.2(5) 7_565 4_554
Li1 Rh1 O1 Pb1 -153.7(5) 7_565 4_554
Rh1 Rh1 O1 Pb1 116.3(5) 1_556 4_554
Rh1 Rh1 O1 Pb1 -63.7(5) 1_554 4_554
Rh1 Rh1 O1 Pb1 163.4(5) 7_566 4_554
Rh1 Rh1 O1 Pb1 -110.8(5) 7_565 4_554
Pb1 Rh1 O1 Pb1 34.60(12) . 4_554
O1 Rh1 O1 Pb1 -74.1(5) 9 7_556
O1 Rh1 O1 Pb1 21.5(5) 9_556 7_556
O2 Rh1 O1 Pb1 106.2(5) 7_566 7_556
O2 Rh1 O1 Pb1 -158.9(5) 7_565 7_556
Li1 Rh1 O1 Pb1 153.7(5) 7_565 7_556
Rh1 Rh1 O1 Pb1 63.7(5) 1_556 7_556
Rh1 Rh1 O1 Pb1 -116.3(5) 1_554 7_556
Rh1 Rh1 O1 Pb1 110.8(5) 7_566 7_556
Rh1 Rh1 O1 Pb1 -163.4(5) 7_565 7_556
Pb1 Rh1 O1 Pb1 -18.0(10) . 7_556
Pb1' Pb1 O1 Rh1 -89.30(3) 4 .
Pb1 Pb1 O1 Rh1 90.76(6) 10_556 .
Pb1' Pb1 O1 Rh1 90.76(6) 7 .
Pb1' Pb1 O1 Rh1 -89.24(6) 10_556 .
Pb1 Pb1 O1 Rh1 -89.24(6) 7_556 .
Pb1' Pb1 O1 Rh1 90.76(6) . .
Pb1 Pb1 O1 Rh1 90.76(6) 4_554 .
Pb1 Pb1 O1 Rh1 -89.24(6) 4 .
Pb1' Pb1 O1 Rh1 -89.24(6) 1_556 .
Pb1 Pb1 O1 Rh1 90.76(6) 7 .
Pb1' Pb1 O1 Rh1 90.76(6) 10 .
Pb1' Pb1 O1 Rh1 -89.24(6) 7_556 .
Pb1' Pb1 O1 Rh1 37.0(2) 4 8_556
Pb1 Pb1 O1 Rh1 -142.92(15) 10_556 8_556
Pb1' Pb1 O1 Rh1 -142.92(15) 7 8_556
Pb1' Pb1 O1 Rh1 37.07(15) 10_556 8_556
Pb1 Pb1 O1 Rh1 37.07(15) 7_556 8_556
Pb1' Pb1 O1 Rh1 -142.93(15) . 8_556
Pb1 Pb1 O1 Rh1 -142.93(15) 4_554 8_556
Pb1 Pb1 O1 Rh1 37.07(15) 4 8_556
Pb1' Pb1 O1 Rh1 37.07(15) 1_556 8_556
Pb1 Pb1 O1 Rh1 -142.93(15) 7 8_556
Pb1' Pb1 O1 Rh1 -142.93(15) 10 8_556
Pb1' Pb1 O1 Rh1 37.07(15) 7_556 8_556
Pb1' Pb1 O1 Rh1 139.3(3) 4 8
Pb1 Pb1 O1 Rh1 -40.6(2) 10_556 8
Pb1' Pb1 O1 Rh1 -40.6(2) 7 8
Pb1' Pb1 O1 Rh1 139.4(2) 10_556 8
Pb1 Pb1 O1 Rh1 139.4(2) 7_556 8
Pb1' Pb1 O1 Rh1 -40.6(2) . 8
Pb1 Pb1 O1 Rh1 -40.6(2) 4_554 8
Pb1 Pb1 O1 Rh1 139.4(2) 4 8
Pb1' Pb1 O1 Rh1 139.4(2) 1_556 8
Pb1 Pb1 O1 Rh1 -40.6(2) 7 8
Pb1' Pb1 O1 Rh1 -40.6(2) 10 8
Pb1' Pb1 O1 Rh1 139.4(2) 7_556 8
Pb1' Pb1 O1 Pb1 179.94(11) 4 10_556
Pb1' Pb1 O1 Pb1 0.0 7 10_556
Pb1' Pb1 O1 Pb1 179.996(4) 10_556 10_556
Pb1 Pb1 O1 Pb1 179.996(4) 7_556 10_556
Pb1' Pb1 O1 Pb1 0.0 . 10_556
Pb1 Pb1 O1 Pb1 -0.001(2) 4_554 10_556
Pb1 Pb1 O1 Pb1 179.997(2) 4 10_556
Pb1' Pb1 O1 Pb1 179.997(2) 1_556 10_556
Pb1 Pb1 O1 Pb1 -0.002(2) 7 10_556
Pb1' Pb1 O1 Pb1 -0.002(2) 10 10_556
Pb1' Pb1 O1 Pb1 179.997(2) 7_556 10_556
Pb1' Pb1 O1 Pb1' 179.94(11) 4 7
Pb1 Pb1 O1 Pb1' 0.0 10_556 7
Pb1' Pb1 O1 Pb1' 179.996(1) 10_556 7
Pb1 Pb1 O1 Pb1' 179.996(2) 7_556 7
Pb1' Pb1 O1 Pb1' -0.002(1) . 7
Pb1 Pb1 O1 Pb1' 0.0 4_554 7
Pb1 Pb1 O1 Pb1' 179.997(2) 4 7
Pb1' Pb1 O1 Pb1' 179.997(2) 1_556 7
Pb1 Pb1 O1 Pb1' -0.001(1) 7 7
Pb1' Pb1 O1 Pb1' -0.001(1) 10 7
Pb1' Pb1 O1 Pb1' 179.997(2) 7_556 7
Pb1 Pb1 O1 Pb1' -179.94(9) 10_556 4
Pb1' Pb1 O1 Pb1' -179.94(9) 7 4
Pb1' Pb1 O1 Pb1' 0.05(10) 10_556 4
Pb1 Pb1 O1 Pb1' 0.05(10) 7_556 4
Pb1' Pb1 O1 Pb1' -179.94(10) . 4
Pb1 Pb1 O1 Pb1' -179.94(9) 4_554 4
Pb1 Pb1 O1 Pb1' 0.06(10) 4 4
Pb1' Pb1 O1 Pb1' 0.06(10) 1_556 4
Pb1 Pb1 O1 Pb1' -179.94(10) 7 4
Pb1' Pb1 O1 Pb1' -179.94(10) 10 4
Pb1' Pb1 O1 Pb1' 0.06(10) 7_556 4
Pb1' Pb1 O1 Pb1' -0.05(11) 4 10_556
Pb1 Pb1 O1 Pb1' 180.0 10_556 10_556
Pb1' Pb1 O1 Pb1' 180.004(1) 7 10_556
Pb1 Pb1 O1 Pb1' 0.000(3) 7_556 10_556
Pb1' Pb1 O1 Pb1' 180.002(1) . 10_556
Pb1 Pb1 O1 Pb1' 180.003(1) 4_554 10_556
Pb1 Pb1 O1 Pb1' 0.001(1) 4 10_556
Pb1' Pb1 O1 Pb1' 0.001(3) 1_556 10_556
Pb1 Pb1 O1 Pb1' 180.003(1) 7 10_556
Pb1' Pb1 O1 Pb1' 180.003(1) 10 10_556
Pb1' Pb1 O1 Pb1' 0.001(3) 7_556 10_556
Pb1' Pb1 O1 Pb1' 179.94(11) 4 .
Pb1 Pb1 O1 Pb1' 0.002(2) 10_556 .
Pb1' Pb1 O1 Pb1' 0.002(1) 7 .
Pb1' Pb1 O1 Pb1' 179.998(1) 10_556 .
Pb1 Pb1 O1 Pb1' 179.998(4) 7_556 .
Pb1 Pb1 O1 Pb1' 0.0 4_554 .
Pb1 Pb1 O1 Pb1' 179.999(2) 4 .
Pb1' Pb1 O1 Pb1' 179.999(2) 1_556 .
Pb1 Pb1 O1 Pb1' 0.0 7 .
Pb1' Pb1 O1 Pb1' 0.0 10 .
Pb1' Pb1 O1 Pb1' 179.999(1) 7_556 .
Pb1' Pb1 O1 Pb1 179.94(11) 4 4_554
Pb1 Pb1 O1 Pb1 0.001(2) 10_556 4_554
Pb1' Pb1 O1 Pb1 0.0 7 4_554
Pb1' Pb1 O1 Pb1 179.997(2) 10_556 4_554
Pb1 Pb1 O1 Pb1 179.997(2) 7_556 4_554
Pb1' Pb1 O1 Pb1 0.0 . 4_554
Pb1 Pb1 O1 Pb1 180.0 4 4_554
Pb1' Pb1 O1 Pb1 179.998(2) 1_556 4_554
Pb1 Pb1 O1 Pb1 0.0 7 4_554
Pb1' Pb1 O1 Pb1 0.0 10 4_554
Pb1' Pb1 O1 Pb1 179.998(2) 7_556 4_554
Pb1' Pb1 O1 Pb1 -0.05(12) 4 7_556
Pb1 Pb1 O1 Pb1 180.004(4) 10_556 7_556
Pb1' Pb1 O1 Pb1 180.004(3) 7 7_556
Pb1' Pb1 O1 Pb1 0.0 10_556 7_556
Pb1' Pb1 O1 Pb1 180.002(2) . 7_556
Pb1 Pb1 O1 Pb1 180.003(2) 4_554 7_556
Pb1 Pb1 O1 Pb1 0.001(2) 4 7_556
Pb1' Pb1 O1 Pb1 0.0 1_556 7_556
Pb1 Pb1 O1 Pb1 180.003(2) 7 7_556
Pb1' Pb1 O1 Pb1 180.003(2) 10 7_556
Pb1' Pb1 O1 Pb1 0.0 7_556 7_556
Pb1 Pb1' O1 Rh1 87.77(10) 4_554 .
Pb1 Pb1' O1 Rh1 87.71(7) 7 .
Pb1' Pb1' O1 Rh1 87.71(7) 10 .
Pb1' Pb1' O1 Rh1 -92.29(7) 7 .
Pb1 Pb1' O1 Rh1 -92.29(7) 10_556 .
Pb1 Pb1' O1 Rh1 -92.29(7) . .
Pb1' Pb1' O1 Rh1 -92.29(7) 4 .
Pb1' Pb1' O1 Rh1 87.71(7) 4_554 .
Pb1 Pb1' O1 Rh1 87.71(7) 1_554 .
Pb1 Pb1' O1 Rh1 87.71(7) 10 .
Pb1' Pb1' O1 Rh1 87.71(7) 7_554 .
Pb1' Pb1' O1 Rh1 -92.29(7) 10_556 .
Pb1 Pb1' O1 Rh1 -131.7(3) 4_554 8_556
Pb1 Pb1' O1 Rh1 -131.79(18) 7 8_556
Pb1' Pb1' O1 Rh1 -131.79(18) 10 8_556
Pb1' Pb1' O1 Rh1 48.20(18) 7 8_556
Pb1 Pb1' O1 Rh1 48.20(18) 10_556 8_556
Pb1 Pb1' O1 Rh1 48.20(18) . 8_556
Pb1' Pb1' O1 Rh1 48.20(18) 4 8_556
Pb1' Pb1' O1 Rh1 -131.80(18) 4_554 8_556
Pb1 Pb1' O1 Rh1 -131.80(18) 1_554 8_556
Pb1 Pb1' O1 Rh1 -131.80(18) 10 8_556
Pb1' Pb1' O1 Rh1 -131.80(18) 7_554 8_556
Pb1' Pb1' O1 Rh1 48.20(18) 10_556 8_556
Pb1 Pb1' O1 Rh1 -36.02(16) 4_554 8
Pb1 Pb1' O1 Rh1 -36.08(14) 7 8
Pb1' Pb1' O1 Rh1 -36.08(14) 10 8
Pb1' Pb1' O1 Rh1 143.91(14) 7 8
Pb1 Pb1' O1 Rh1 143.91(14) 10_556 8
Pb1 Pb1' O1 Rh1 143.91(14) . 8
Pb1' Pb1' O1 Rh1 143.91(14) 4 8
Pb1' Pb1' O1 Rh1 -36.08(14) 4_554 8
Pb1 Pb1' O1 Rh1 -36.08(14) 1_554 8
Pb1 Pb1' O1 Rh1 -36.08(14) 10 8
Pb1' Pb1' O1 Rh1 -36.08(14) 7_554 8
Pb1' Pb1' O1 Rh1 143.91(14) 10_556 8
Pb1 Pb1' O1 Pb1 -179.94(9) 4_554 10_556
Pb1 Pb1' O1 Pb1 180.004(2) 7 10_556
Pb1' Pb1' O1 Pb1 180.004(2) 10 10_556
Pb1' Pb1' O1 Pb1 0.0 7 10_556
Pb1 Pb1' O1 Pb1 0.0 . 10_556
Pb1' Pb1' O1 Pb1 0.0 4 10_556
Pb1' Pb1' O1 Pb1 180.003(1) 4_554 10_556
Pb1 Pb1' O1 Pb1 180.003(2) 1_554 10_556
Pb1 Pb1' O1 Pb1 180.0 10 10_556
Pb1' Pb1' O1 Pb1 180.0 7_554 10_556
Pb1' Pb1' O1 Pb1 0.0 10_556 10_556
Pb1 Pb1' O1 Pb1 -179.94(9) 4_554 .
Pb1 Pb1' O1 Pb1 180.002(1) 7 .
Pb1' Pb1' O1 Pb1 180.002(1) 10 .
Pb1' Pb1' O1 Pb1 0.0 7 .
Pb1 Pb1' O1 Pb1 0.0 10_556 .
Pb1' Pb1' O1 Pb1 -0.001(1) 4 .
Pb1' Pb1' O1 Pb1 180.0 4_554 .
Pb1 Pb1' O1 Pb1 180.001(1) 1_554 .
Pb1 Pb1' O1 Pb1 180.0 10 .
Pb1' Pb1' O1 Pb1 180.0 7_554 .
Pb1' Pb1' O1 Pb1 -0.001(1) 10_556 .
Pb1 Pb1' O1 Pb1' -179.94(9) 4_554 7
Pb1 Pb1' O1 Pb1' 180.0 7 7
Pb1' Pb1' O1 Pb1' 180.0 10 7
Pb1 Pb1' O1 Pb1' 0.0 10_556 7
Pb1 Pb1' O1 Pb1' 0.0 . 7
Pb1' Pb1' O1 Pb1' 0.0 4 7
Pb1' Pb1' O1 Pb1' 180.0 4_554 7
Pb1 Pb1' O1 Pb1' 180.0 1_554 7
Pb1 Pb1' O1 Pb1' 180.0 10 7
Pb1' Pb1' O1 Pb1' 180.0 7_554 7
Pb1' Pb1' O1 Pb1' 0.001(2) 10_556 7
Pb1 Pb1' O1 Pb1' -179.94(9) 4_554 4
Pb1 Pb1' O1 Pb1' 180.0 7 4
Pb1' Pb1' O1 Pb1' 180.003(2) 10 4
Pb1' Pb1' O1 Pb1' 0.0 7 4
Pb1 Pb1' O1 Pb1' 0.0 10_556 4
Pb1 Pb1' O1 Pb1' 0.0 . 4
Pb1' Pb1' O1 Pb1' 180.0 4_554 4
Pb1 Pb1' O1 Pb1' 180.002(2) 1_554 4
Pb1 Pb1' O1 Pb1' 180.0 10 4
Pb1' Pb1' O1 Pb1' 180.0 7_554 4
Pb1' Pb1' O1 Pb1' 0.0 10_556 4
Pb1 Pb1' O1 Pb1' -179.94(9) 4_554 10_556
Pb1 Pb1' O1 Pb1' 180.003(2) 7 10_556
Pb1' Pb1' O1 Pb1' 180.0 10 10_556
Pb1' Pb1' O1 Pb1' 0.0 7 10_556
Pb1 Pb1' O1 Pb1' 0.0 10_556 10_556
Pb1 Pb1' O1 Pb1' 0.0 . 10_556
Pb1' Pb1' O1 Pb1' 0.0 4 10_556
Pb1' Pb1' O1 Pb1' 180.0 4_554 10_556
Pb1 Pb1' O1 Pb1' 180.0 1_554 10_556
Pb1 Pb1' O1 Pb1' 180.0 10 10_556
Pb1' Pb1' O1 Pb1' 180.0 7_554 10_556
Pb1 Pb1' O1 Pb1 -0.06(9) 7 4_554
Pb1' Pb1' O1 Pb1 -0.06(9) 10 4_554
Pb1' Pb1' O1 Pb1 179.94(9) 7 4_554
Pb1 Pb1' O1 Pb1 179.94(9) 10_556 4_554
Pb1 Pb1' O1 Pb1 179.94(9) . 4_554
Pb1' Pb1' O1 Pb1 179.94(9) 4 4_554
Pb1' Pb1' O1 Pb1 -0.06(9) 4_554 4_554
Pb1 Pb1' O1 Pb1 -0.06(9) 1_554 4_554
Pb1 Pb1' O1 Pb1 -0.06(9) 10 4_554
Pb1' Pb1' O1 Pb1 -0.06(9) 7_554 4_554
Pb1' Pb1' O1 Pb1 179.94(9) 10_556 4_554
Pb1 Pb1' O1 Pb1 -179.94(9) 4_554 7_556
Pb1 Pb1' O1 Pb1 180.003(3) 7 7_556
Pb1' Pb1' O1 Pb1 180.003(2) 10 7_556
Pb1' Pb1' O1 Pb1 0.0 7 7_556
Pb1 Pb1' O1 Pb1 0.0 10_556 7_556
Pb1 Pb1' O1 Pb1 0.0 . 7_556
Pb1' Pb1' O1 Pb1 0.0 4 7_556
Pb1' Pb1' O1 Pb1 180.002(1) 4_554 7_556
Pb1 Pb1' O1 Pb1 180.002(3) 1_554 7_556
Pb1 Pb1' O1 Pb1 180.001(1) 10 7_556
Pb1' Pb1' O1 Pb1 180.001(1) 7_554 7_556
Pb1' Pb1' O1 Pb1 0.0 10_556 7_556
O1 Rh1 O2 Rh1 -179.78(13) 9 7_566
O1 Rh1 O2 Rh1 83.68(15) 9_556 7_566
O2 Rh1 O2 Rh1 0.0 7_566 7_566
O2 Rh1 O2 Rh1 -96.1(2) 7_565 7_566
Li1 Rh1 O2 Rh1 -48.05(11) 7_565 7_566
Rh1 Rh1 O2 Rh1 41.94(11) 1_556 7_566
Rh1 Rh1 O2 Rh1 -138.05(11) 1_554 7_566
Rh1 Rh1 O2 Rh1 -96.1(2) 7_565 7_566
Pb1 Rh1 O2 Rh1 122.6(6) . 7_566
O1 Rh1 O2 Rh1 -83.68(15) 9 7_565
O1 Rh1 O2 Rh1 179.78(13) 9_556 7_565
O2 Rh1 O2 Rh1 96.1(2) 7_566 7_565
O2 Rh1 O2 Rh1 0.0 7_565 7_565
Li1 Rh1 O2 Rh1 48.05(11) 7_565 7_565
Rh1 Rh1 O2 Rh1 138.05(11) 1_556 7_565
Rh1 Rh1 O2 Rh1 -41.94(11) 1_554 7_565
Rh1 Rh1 O2 Rh1 96.1(2) 7_566 7_565
Pb1 Rh1 O2 Rh1 -141.3(6) . 7_565
O1 Rh1 O2 Li1 94.24(15) 9 1_556
O1 Rh1 O2 Li1 -2.30(15) 9_556 1_556
O2 Rh1 O2 Li1 177.9(2) 7_565 1_556
Li1 Rh1 O2 Li1 -134.03(12) 7_565 1_556
Rh1 Rh1 O2 Li1 -44.03(12) 1_556 1_556
Rh1 Rh1 O2 Li1 135.97(12) 1_554 1_556
Rh1 Rh1 O2 Li1 177.9(2) 7_565 1_556
Pb1 Rh1 O2 Li1 36.6(6) . 1_556
O1 Rh1 O2 Li1 2.30(15) 9 .
O1 Rh1 O2 Li1 -94.24(15) 9_556 .
O2 Rh1 O2 Li1 -177.9(2) 7_566 .
Li1 Rh1 O2 Li1 134.03(12) 7_565 .
Rh1 Rh1 O2 Li1 -135.97(12) 1_556 .
Rh1 Rh1 O2 Li1 44.03(12) 1_554 .
Rh1 Rh1 O2 Li1 -177.9(2) 7_566 .
Pb1 Rh1 O2 Li1 -55.3(6) . .
Rh1 O2 Li1 O2 44.4(3) 7_566 2_564
Rh1 O2 Li1 O2 -42.5(2) 7_565 2_564
Rh1 O2 Li1 O2 -139.9(2) . 2_564
Rh1 O2 Li1 O2 -26.6(3) 7_566 2_565
Rh1 O2 Li1 O2 -113.5(2) 7_565 2_565
Rh1 O2 Li1 O2 149.05(17) . 2_565
Rh1 O2 Li1 O2 -178.4(3) 7_566 3_454
Rh1 O2 Li1 O2 94.7(2) 7_565 3_454
Rh1 O2 Li1 O2 -2.72(17) . 3_454
Rh1 O2 Li1 O2 -107.3(3) 7_566 3_455
Rh1 O2 Li1 O2 165.7(2) 7_565 3_455
Rh1 O2 Li1 O2 68.3(2) . 3_455
Rh1 O2 Li1 O2 113.0(3) 7_566 1_554
Rh1 O2 Li1 O2 26.1(2) 7_565 1_554
Rh1 O2 Li1 O2 -71.30(18) . 1_554
Li1 O2 Li1 O2 180.0 1_556 1_554
Rh1 O2 Li1 Rh1 -14.4(4) 7_566 8_455
Rh1 O2 Li1 Rh1 -101.34(10) 7_565 8_455
Rh1 O2 Li1 Rh1 161.26(7) . 8_455
Li1 O2 Li1 Rh1 52.56(15) 1_556 8_455
Rh1 O2 Li1 Rh1 -149.0(3) 7_566 9
Rh1 O2 Li1 Rh1 124.03(10) 7_565 9
Rh1 O2 Li1 Rh1 26.63(13) . 9
Li1 O2 Li1 Rh1 -82.07(10) 1_556 9
Rh1 O2 Li1 Rh1 86.9(4) 7_566 7_565
Rh1 O2 Li1 Rh1 -97.41(15) . 7_565
Li1 O2 Li1 Rh1 153.9(2) 1_556 7_565
Rh1 O2 Li1 Li1 -67.0(3) 7_566 1_556
Rh1 O2 Li1 Li1 -153.9(2) 7_565 1_556
Rh1 O2 Li1 Li1 108.70(18) . 1_556
Rh1 O2 Li1 Li1 113.0(3) 7_566 1_554
Rh1 O2 Li1 Li1 26.1(2) 7_565 1_554
Rh1 O2 Li1 Li1 -71.30(18) . 1_554
Li1 O2 Li1 Li1 180.0 1_556 1_554
